data_1573240
loop_
_publ_author_name
'Nakatani, Riki'
'Sakai, Jin'
'Saha, Aishik'
'Kondo, Ayumu'
'Tomioka, Rina'
'Kawawaki, Tokuhisa'
'Das, Saikat'
'Negishi, Yuichi'

_publ_section_title
;
 Designed construction of two new atom-precise three-dimensional and
 two-dimensional Ag12 cluster-assembled materials
;
_journal_name_full Nanoscale
_journal_paper_doi 10.1039/D4NR03992K
_journal_year 2024
_chemical_formula_moiety 'C15 H14 Ag2 F3 N O2 S, 1.5[C2H5OH]'
_chemical_formula_sum 'C18 H23 Ag2 F3 N O3.5 S'
_chemical_formula_weight 614.17
_space_group_crystal_system trigonal
_space_group_IT_number 148
_space_group_name_Hall '-R 3'
_space_group_name_H-M_alt 'R -3 :H'
_atom_sites_solution_hydrogens geom
_atom_sites_solution_primary dual
_audit_creation_date 2024-01-15
_audit_creation_method
;
Olex2 1.5
(compiled 2023.08.24 svn.re1ec1418 for OlexSys, GUI svn.r6817)
;
_audit_update_record
;
2024-07-24 deposited with the CCDC.	2024-11-18 downloaded from the CCDC.
;
_cell_angle_alpha 90
_cell_angle_beta 90
_cell_angle_gamma 120
_cell_formula_units_Z 18
_cell_length_a 24.5604(4)
_cell_length_b 24.5604(4)
_cell_length_c 21.6065(6)
_cell_measurement_reflns_used 7622
_cell_measurement_temperature 293(2)
_cell_measurement_theta_max 73.5530
_cell_measurement_theta_min 2.9010
_cell_volume 11287.2(4)
_computing_cell_refinement 'CrysAlisPro 1.171.43.95a (Rigaku OD, 2023)'
_computing_data_collection 'CrysAlisPro 1.171.43.95a (Rigaku OD, 2023)'
_computing_data_reduction 'CrysAlisPro 1.171.43.95a (Rigaku OD, 2023)'
_computing_molecular_graphics 'Olex2 1.5 (Dolomanov et al., 2009)'
_computing_publication_material 'Olex2 1.5 (Dolomanov et al., 2009)'
_computing_structure_refinement 'SHELXL 2018/3 (Sheldrick, 2015)'
_computing_structure_solution 'SHELXT 2018/2 (Sheldrick, 2018)'
_diffrn_ambient_temperature 293(2)
_diffrn_detector 'Hybrid Pixel Array Detector'
_diffrn_detector_area_resol_mean 10.0000
_diffrn_detector_type HyPix
_diffrn_measured_fraction_theta_full 0.992
_diffrn_measured_fraction_theta_max 0.956
_diffrn_measurement_details
;
List of Runs (angles in degrees, time in seconds):

  # Type    Start    End  Width  t~exp~   \w     \q     \k     \f   Frames
#--------------------------------------------------------------------------
  1  \w     96.00 178.00   0.50    0.33    --  105.20  30.00   0.00  164
  2  \w     30.00  55.00   0.50    0.33    --  105.20 -45.00-120.00   50
  3  \w     29.00  55.00   0.50    0.33    --  105.20 -44.00-136.00   52
  4  \w     48.00 105.00   0.50    0.33    --  105.20 -77.00   0.00  114
  5  \w     31.00  56.00   0.50    0.33    --  105.20 -45.00  90.00   50
  6  \w    -17.00  63.00   0.50    0.08    --   41.30 -99.00  94.00  160
  7  \w     39.00 106.00   0.50    0.33    --  105.20 -99.00  94.00  134
  8  \w      3.00  38.00   0.50    0.08    --  -41.30  19.00 -30.00   70
  9  \w    -59.00 -32.00   0.50    0.33    -- -104.00  61.00 -30.00   54
 10  \w    -24.00  35.00   0.50    0.08    --  -41.30  19.00  90.00  118
 11  \w    -63.00 -37.00   0.50    0.33    -- -104.00  61.00 120.00   52
 12  \w   -117.00 -80.00   0.50    0.33    -- -104.00 134.00 176.00   74
 13  \w    -68.00 -42.00   0.50    0.33    -- -104.00 134.00 176.00   52
;
_diffrn_measurement_device 'four-circle diffractometer'
_diffrn_measurement_device_type 'XtaLAB Synergy R, DW system, HyPix'
_diffrn_measurement_method '\w scans'
_diffrn_orient_matrix_type 'CrysAlisPro convention (1999,Acta A55,543-557)'
_diffrn_orient_matrix_UB_11 0.0577347000
_diffrn_orient_matrix_UB_12 0.0383179000
_diffrn_orient_matrix_UB_13 -0.0416824000
_diffrn_orient_matrix_UB_21 -0.0437263000
_diffrn_orient_matrix_UB_22 -0.0088705000
_diffrn_orient_matrix_UB_23 -0.0548166000
_diffrn_orient_matrix_UB_31 0.0004783000
_diffrn_orient_matrix_UB_32 0.0609275000
_diffrn_orient_matrix_UB_33 0.0182507000
_diffrn_radiation_monochromator mirror
_diffrn_radiation_probe x-ray
_diffrn_radiation_type 'Cu K\a'
_diffrn_radiation_wavelength 1.54184
_diffrn_reflns_av_R_equivalents 0.0239
_diffrn_reflns_av_unetI/netI 0.0267
_diffrn_reflns_Laue_measured_fraction_full 0.992
_diffrn_reflns_Laue_measured_fraction_max 0.956
_diffrn_reflns_limit_h_max 22
_diffrn_reflns_limit_h_min -30
_diffrn_reflns_limit_k_max 30
_diffrn_reflns_limit_k_min -16
_diffrn_reflns_limit_l_max 26
_diffrn_reflns_limit_l_min -21
_diffrn_reflns_number 12388
_diffrn_reflns_point_group_measured_fraction_full 0.992
_diffrn_reflns_point_group_measured_fraction_max 0.956
_diffrn_reflns_theta_full 67.684
_diffrn_reflns_theta_max 74.530
_diffrn_reflns_theta_min 2.915
_diffrn_source 'Rotating-anode X-ray tube'
_diffrn_source_type 'Rigaku (Cu) X-ray Source'
_exptl_absorpt_coefficient_mu 13.672
_exptl_absorpt_correction_T_max 1.00000
_exptl_absorpt_correction_T_min 0.41227
_exptl_absorpt_correction_type multi-scan
_exptl_absorpt_process_details
;
CrysAlisPro 1.171.43.95a (Rigaku Oxford Diffraction, 2023)
Empirical absorption correction using spherical harmonics,
implemented in SCALE3 ABSPACK scaling algorithm.
;
_exptl_crystal_colour colourless
_exptl_crystal_colour_primary colourless
_exptl_crystal_density_diffrn 1.626
_exptl_crystal_description block
_exptl_crystal_F_000 5454
_exptl_crystal_size_max 0.16
_exptl_crystal_size_mid 0.16
_exptl_crystal_size_min 0.16
_refine_diff_density_max 0.822
_refine_diff_density_min -0.951
_refine_diff_density_rms 0.121
_refine_ls_extinction_method none
_refine_ls_goodness_of_fit_ref 1.070
_refine_ls_hydrogen_treatment constr
_refine_ls_matrix_type full
_refine_ls_number_parameters 220
_refine_ls_number_reflns 4922
_refine_ls_number_restraints 184
_refine_ls_restrained_S_all 1.062
_refine_ls_R_factor_all 0.0417
_refine_ls_R_factor_gt 0.0379
_refine_ls_shift/su_max 0.002
_refine_ls_shift/su_mean 0.000
_refine_ls_structure_factor_coef Fsqd
_refine_ls_weighting_details 'w=1/[\s^2^(Fo^2^)+(0.0553P)^2^+89.2830P] where P=(Fo^2^+2Fc^2^)/3'
_refine_ls_weighting_scheme calc
_refine_ls_wR_factor_gt 0.1049
_refine_ls_wR_factor_ref 0.1076
_reflns_Friedel_coverage 0.000
_reflns_number_gt 4397
_reflns_number_total 4922
_reflns_threshold_expression 'I > 2\s(I)'
_cod_data_source_file d4nr03992k2.cif
_cod_data_source_block 230111_rn_scam_90k_auto
_cod_original_cell_volume 11287.2(5)
_cod_original_sg_symbol_H-M 'R -3'
_cod_original_formula_sum 'C18 H23 Ag2 F3 N O3.50 S'
_cod_database_code 1573240
_shelx_shelxl_version_number 2018/3
_shelx_space_group_comment
;
The symmetry employed for this shelxl refinement is uniquely defined
by the following loop, which should always be used as a source of
symmetry information in preference to the above space-group names.
They are only intended as comments.
;
_shelx_estimated_absorpt_t_max 0.218
_shelx_estimated_absorpt_t_min 0.218
_olex2_refinement_description
;
1. Fixed Uiso
 At 1.2 times of:
  All C(H) groups
 At 1.5 times of:
  All C(H,H,H) groups
2. Rigid bond restraints
 All non-hydrogen atoms
 with sigma for 1-2 distances of 0.01 and sigma for 1-3 distances of 0.01
3. Uiso/Uaniso restraints and constraints
All non-hydrogen atoms have similar U: within 2A with sigma of 0.01 and sigma
for terminal atoms of 0.02 within 2A
Uanis(S1) \\sim Ueq: with sigma of 0.005 and sigma for terminal atoms of 0.01
4.a Aromatic/amide H refined with riding coordinates:
 C15(H15), C8(H8), C10(H10), C7(H7), C11(H11)
4.b Idealised Me refined as rotating group:
 C2(H2A,H2B,H2C), C3(H3A,H3B,H3C), C4(H4A,H4B,H4C)
;
_smtbx_masks_special_details
;
A solvent mask was calculated and 705 electrons were 
found in a volume of 4622\%A^3^ in 1 void per unit cell. 
This is consistent with the presence of 
0.551[C2H5OH] per Unit Cell 
which account for 702 electrons 
per unit cell.
;
_smtbx_masks_void_probe_radius 1.2
_smtbx_masks_void_truncation_radius 1.2
_olex2_submission_special_instructions 'No special instructions were received'
_oxdiff_exptl_absorpt_empirical_details
;
Empirical correction (ABSPACK) includes:
- Absorption correction using spherical harmonics
- Frame scaling
;
_oxdiff_exptl_absorpt_empirical_full_max 1.830
_oxdiff_exptl_absorpt_empirical_full_min 0.743

loop_
_space_group_symop_operation_xyz
'x, y, z'
'-y, x-y, z'
'-x+y, -x, z'
'x+2/3, y+1/3, z+1/3'
'-y+2/3, x-y+1/3, z+1/3'
'-x+y+2/3, -x+1/3, z+1/3'
'x+1/3, y+2/3, z+2/3'
'-y+1/3, x-y+2/3, z+2/3'
'-x+y+1/3, -x+2/3, z+2/3'
'-x, -y, -z'
'y, -x+y, -z'
'x-y, x, -z'
'-x+2/3, -y+1/3, -z+1/3'
'y+2/3, -x+y+1/3, -z+1/3'
'x-y+2/3, x+1/3, -z+1/3'
'-x+1/3, -y+2/3, -z+2/3'
'y+1/3, -x+y+2/3, -z+2/3'
'x-y+1/3, x+2/3, -z+2/3'

loop_
_atom_site_label
_atom_site_type_symbol
_atom_site_fract_x
_atom_site_fract_y
_atom_site_fract_z
_atom_site_U_iso_or_equiv
_atom_site_adp_type
_atom_site_occupancy
_atom_site_site_symmetry_order
_atom_site_calc_flag
_atom_site_refinement_flags_posn
_atom_site_refinement_flags_adp
_atom_site_refinement_flags_occupancy
_atom_site_disorder_assembly
_atom_site_disorder_group
Ag1 Ag 0.39964(2) 0.65809(2) 0.56900(2) 0.02966(11) Uani 1 1 d . U . . .
Ag2 Ag 0.50599(2) 0.73369(2) 0.66401(2) 0.03862(12) Uani 1 1 d . U . . .
S1 S 0.32011(5) 0.54730(4) 0.58970(5) 0.0285(2) Uani 1 1 d . U . . .
O2 O 0.51744(15) 0.65394(15) 0.58740(17) 0.0383(7) Uani 1 1 d . U . . .
O1 O 0.47026(15) 0.65065(16) 0.49723(16) 0.0395(7) Uani 1 1 d . U . . .
F1 F 0.5362(2) 0.5806(2) 0.4770(2) 0.0827(13) Uani 1 1 d . U . . .
F3 F 0.60974(18) 0.6517(3) 0.5282(2) 0.0909(15) Uani 1 1 d . U . . .
C12 C 0.8116(2) 0.8898(2) 0.6629(2) 0.0374(9) Uani 1 1 d . U . . .
C9 C 0.7445(2) 0.8538(2) 0.6640(2) 0.0365(9) Uani 1 1 d . U . . .
C14 C 0.93470(19) 0.9610(2) 0.6633(2) 0.0319(9) Uani 1 1 d . U . . .
N1 N 0.61292(17) 0.78643(19) 0.6663(2) 0.0395(9) Uani 1 1 d . U . . .
C15 C 0.9736(2) 0.93479(19) 0.6636(2) 0.0317(9) Uani 1 1 d . U . . .
H15 H 0.956014 0.891340 0.664105 0.038 Uiso 1 1 calc R U . . .
C2 C 0.2540(2) 0.4355(2) 0.5263(2) 0.0405(10) Uani 1 1 d . U . . .
H2A H 0.253041 0.415152 0.564527 0.061 Uiso 1 1 calc R U . . .
H2B H 0.250543 0.408863 0.492239 0.061 Uiso 1 1 calc R U . . .
H2C H 0.219490 0.443450 0.525178 0.061 Uiso 1 1 calc R U . . .
F2 F 0.5782(2) 0.6725(3) 0.4427(3) 0.0998(15) Uani 1 1 d . U . . .
C13 C 0.8677(2) 0.9217(2) 0.6631(2) 0.0348(9) Uani 1 1 d . U . . .
C8 C 0.7112(2) 0.7921(2) 0.6441(3) 0.0431(11) Uani 1 1 d . U . . .
H8 H 0.732344 0.771934 0.630021 0.052 Uiso 1 1 calc R U . . .
C1 C 0.3152(2) 0.4970(2) 0.5215(2) 0.0328(9) Uani 1 1 d . U . . .
C10 C 0.7100(2) 0.8812(2) 0.6858(3) 0.0439(11) Uani 1 1 d . U . . .
H10 H 0.730603 0.922421 0.700160 0.053 Uiso 1 1 calc R U . . .
C3 C 0.3184(2) 0.5327(2) 0.4622(2) 0.0393(10) Uani 1 1 d . U . . .
H3A H 0.282825 0.538936 0.460480 0.059 Uiso 1 1 calc R U . . .
H3B H 0.317969 0.508825 0.426870 0.059 Uiso 1 1 calc R U . . .
H3C H 0.356430 0.572776 0.462178 0.059 Uiso 1 1 calc R U . . .
C4 C 0.3708(2) 0.4858(2) 0.5256(3) 0.0427(11) Uani 1 1 d . U . . .
H4A H 0.409296 0.525434 0.523927 0.064 Uiso 1 1 calc R U . . .
H4B H 0.369320 0.459958 0.491647 0.064 Uiso 1 1 calc R U . . .
H4C H 0.368796 0.465121 0.563938 0.064 Uiso 1 1 calc R U . . .
C7 C 0.6456(2) 0.7603(2) 0.6455(3) 0.0417(10) Uani 1 1 d . U . . .
H7 H 0.623767 0.719123 0.631165 0.050 Uiso 1 1 calc R U . . .
C5 C 0.5112(2) 0.6496(2) 0.5303(3) 0.0381(10) Uani 1 1 d . U . . .
C11 C 0.6457(2) 0.8465(3) 0.6859(3) 0.0453(11) Uani 1 1 d . U . . .
H11 H 0.623458 0.865454 0.700177 0.054 Uiso 1 1 calc R U . . .
C6 C 0.5600(3) 0.6394(3) 0.4946(3) 0.0567(13) Uani 1 1 d . U . . .

loop_
_atom_site_aniso_label
_atom_site_aniso_U_11
_atom_site_aniso_U_22
_atom_site_aniso_U_33
_atom_site_aniso_U_23
_atom_site_aniso_U_13
_atom_site_aniso_U_12
Ag1 0.02394(16) 0.02172(16) 0.04192(19) -0.00059(11) 0.00011(11) 0.01037(12)
Ag2 0.02143(16) 0.0412(2) 0.0470(2) 0.00971(14) -0.00033(12) 0.01093(14)
S1 0.0259(5) 0.0226(4) 0.0379(5) -0.0012(4) 0.0001(4) 0.0130(4)
O2 0.0320(16) 0.0310(16) 0.053(2) -0.0027(14) 0.0005(14) 0.0166(13)
O1 0.0332(16) 0.0399(17) 0.0466(18) -0.0037(14) 0.0036(13) 0.0191(14)
F1 0.073(2) 0.078(3) 0.115(3) -0.038(2) 0.000(2) 0.052(2)
F3 0.047(2) 0.136(4) 0.102(3) -0.052(3) -0.014(2) 0.055(2)
C12 0.030(2) 0.033(2) 0.047(2) -0.0033(18) -0.0006(18) 0.0138(17)
C9 0.0263(19) 0.034(2) 0.044(2) -0.0009(18) 0.0005(17) 0.0105(17)
C14 0.0249(19) 0.0267(19) 0.041(2) -0.0010(17) -0.0012(16) 0.0104(16)
N1 0.0235(17) 0.038(2) 0.052(2) 0.0011(17) -0.0013(15) 0.0115(15)
C15 0.029(2) 0.0224(19) 0.041(2) -0.0002(16) -0.0007(17) 0.0112(16)
C2 0.039(2) 0.030(2) 0.049(3) -0.0059(19) 0.000(2) 0.0149(19)
F2 0.093(3) 0.119(4) 0.100(3) 0.020(3) 0.054(3) 0.063(3)
C13 0.030(2) 0.029(2) 0.045(2) -0.0020(17) -0.0016(17) 0.0137(17)
C8 0.027(2) 0.040(2) 0.059(3) -0.005(2) 0.002(2) 0.0153(18)
C1 0.035(2) 0.0282(19) 0.038(2) -0.0057(17) -0.0015(17) 0.0181(17)
C10 0.026(2) 0.041(2) 0.059(3) -0.013(2) -0.003(2) 0.0127(18)
C3 0.047(3) 0.035(2) 0.038(2) -0.0024(18) 0.001(2) 0.021(2)
C4 0.040(2) 0.038(2) 0.055(3) -0.009(2) 0.001(2) 0.023(2)
C7 0.029(2) 0.032(2) 0.059(3) -0.003(2) -0.004(2) 0.0117(18)
C5 0.026(2) 0.030(2) 0.057(3) -0.0043(19) 0.0028(18) 0.0129(17)
C11 0.028(2) 0.045(2) 0.061(3) -0.007(2) 0.002(2) 0.0162(19)
C6 0.038(3) 0.064(3) 0.071(3) -0.012(3) 0.007(2) 0.028(2)

loop_
_atom_type_symbol
_atom_type_description
_atom_type_scat_dispersion_real
_atom_type_scat_dispersion_imag
_atom_type_scat_source
C C 0.0181 0.0091 'International Tables Vol C Tables 4.2.6.8 and 6.1.1.4'
H H 0.0000 0.0000 'International Tables Vol C Tables 4.2.6.8 and 6.1.1.4'
Ag Ag 0.1306 4.2820 'International Tables Vol C Tables 4.2.6.8 and 6.1.1.4'
F F 0.0727 0.0534 'International Tables Vol C Tables 4.2.6.8 and 6.1.1.4'
N N 0.0311 0.0180 'International Tables Vol C Tables 4.2.6.8 and 6.1.1.4'
O O 0.0492 0.0322 'International Tables Vol C Tables 4.2.6.8 and 6.1.1.4'
S S 0.3331 0.5567 'International Tables Vol C Tables 4.2.6.8 and 6.1.1.4'

loop_
_geom_angle_atom_site_label_1
_geom_angle_atom_site_label_2
_geom_angle_atom_site_label_3
_geom_angle
_geom_angle_site_symmetry_1
_geom_angle_site_symmetry_3
_geom_angle_publ_flag
Ag1 Ag1 Ag1 60.0 2_665 3_565 ?
Ag1 Ag1 Ag2 132.757(9) 2_665 14_456 ?
Ag1 Ag1 Ag2 94.712(12) 3_565 14_456 ?
Ag1 Ag1 Ag2 134.928(9) 3_565 . ?
Ag1 Ag1 Ag2 97.718(12) 2_665 . ?
Ag2 Ag1 Ag2 71.577(7) . 14_456 ?
S1 Ag1 Ag1 111.50(2) . 2_665 ?
S1 Ag1 Ag1 52.26(2) 2_665 2_665 ?
S1 Ag1 Ag1 52.62(2) . 3_565 ?
S1 Ag1 Ag1 111.15(2) 2_665 3_565 ?
S1 Ag1 Ag2 121.56(3) 2_665 14_456 ?
S1 Ag1 Ag2 52.76(2) 2_665 . ?
S1 Ag1 Ag2 120.30(3) . . ?
S1 Ag1 Ag2 50.09(2) . 14_456 ?
S1 Ag1 S1 153.44(5) . 2_665 ?
O1 Ag1 Ag1 131.91(8) . 3_565 ?
O1 Ag1 Ag1 130.85(8) . 2_665 ?
O1 Ag1 Ag2 96.12(8) . 14_456 ?
O1 Ag1 Ag2 92.80(8) . . ?
O1 Ag1 S1 102.33(8) . 2_665 ?
O1 Ag1 S1 103.68(9) . . ?
Ag1 Ag2 Ag1 92.272(14) . 15_556 ?
S1 Ag2 Ag1 87.76(3) 15_556 . ?
S1 Ag2 Ag1 49.07(2) 15_556 15_556 ?
S1 Ag2 Ag1 84.49(3) 2_665 15_556 ?
S1 Ag2 Ag1 50.99(2) 2_665 . ?
S1 Ag2 S1 118.27(5) 15_556 2_665 ?
N1 Ag2 Ag1 129.23(11) . 15_556 ?
N1 Ag2 Ag1 137.85(11) . . ?
N1 Ag2 S1 123.06(11) . 15_556 ?
N1 Ag2 S1 117.64(11) . 2_665 ?
Ag1 S1 Ag1 75.12(3) . 3_565 ?
Ag1 S1 Ag2 134.21(4) 3_565 14_456 ?
Ag1 S1 Ag2 76.25(3) 3_565 3_565 ?
Ag1 S1 Ag2 80.84(3) . 14_456 ?
Ag1 S1 Ag2 133.76(4) . 3_565 ?
Ag2 S1 Ag2 94.31(4) 14_456 3_565 ?
C1 S1 Ag1 109.64(15) . . ?
C1 S1 Ag1 110.25(14) . 3_565 ?
C1 S1 Ag2 114.03(15) . 3_565 ?
C1 S1 Ag2 114.38(14) . 14_456 ?
C5 O1 Ag1 104.6(3) . . ?
C13 C12 C9 177.7(5) . . ?
C8 C9 C12 122.7(4) . . ?
C8 C9 C10 117.7(4) . . ?
C10 C9 C12 119.7(4) . . ?
C15 C14 C15 119.8(4) . 3_675 ?
C15 C14 C13 119.5(4) 3_675 . ?
C15 C14 C13 120.7(4) . . ?
C7 N1 Ag2 121.4(3) . . ?
C7 N1 C11 117.3(4) . . ?
C11 N1 Ag2 121.2(3) . . ?
C14 C15 C14 120.2(4) . 2_765 ?
C14 C15 H15 119.9 . . ?
C14 C15 H15 119.9 2_765 . ?
H2A C2 H2B 109.5 . . ?
H2A C2 H2C 109.5 . . ?
H2B C2 H2C 109.5 . . ?
C1 C2 H2A 109.5 . . ?
C1 C2 H2B 109.5 . . ?
C1 C2 H2C 109.5 . . ?
C12 C13 C14 178.7(5) . . ?
C9 C8 H8 120.3 . . ?
C9 C8 C7 119.4(5) . . ?
C7 C8 H8 120.3 . . ?
C2 C1 S1 107.9(3) . . ?
C2 C1 C3 111.8(4) . . ?
C2 C1 C4 110.5(4) . . ?
C3 C1 S1 108.0(3) . . ?
C4 C1 S1 107.5(3) . . ?
C4 C1 C3 111.0(4) . . ?
C9 C10 H10 120.4 . . ?
C11 C10 C9 119.2(5) . . ?
C11 C10 H10 120.4 . . ?
C1 C3 H3A 109.5 . . ?
C1 C3 H3B 109.5 . . ?
C1 C3 H3C 109.5 . . ?
H3A C3 H3B 109.5 . . ?
H3A C3 H3C 109.5 . . ?
H3B C3 H3C 109.5 . . ?
C1 C4 H4A 109.5 . . ?
C1 C4 H4B 109.5 . . ?
C1 C4 H4C 109.5 . . ?
H4A C4 H4B 109.5 . . ?
H4A C4 H4C 109.5 . . ?
H4B C4 H4C 109.5 . . ?
N1 C7 C8 122.9(5) . . ?
N1 C7 H7 118.5 . . ?
C8 C7 H7 118.5 . . ?
O2 C5 O1 129.5(4) . . ?
O2 C5 C6 116.0(5) . . ?
O1 C5 C6 114.5(5) . . ?
N1 C11 C10 123.5(5) . . ?
N1 C11 H11 118.2 . . ?
C10 C11 H11 118.2 . . ?
F1 C6 F3 105.3(5) . . ?
F1 C6 F2 104.9(6) . . ?
F1 C6 C5 111.5(5) . . ?
F3 C6 F2 109.7(5) . . ?
F3 C6 C5 113.0(5) . . ?
F2 C6 C5 111.9(5) . . ?

loop_
_geom_bond_atom_site_label_1
_geom_bond_atom_site_label_2
_geom_bond_distance
_geom_bond_site_symmetry_2
_geom_bond_publ_flag
Ag1 Ag1 3.0195(5) 2_665 ?
Ag1 Ag1 3.0195(5) 3_565 ?
Ag1 Ag2 3.2286(5) 14_456 ?
Ag1 Ag2 3.1039(5) . ?
Ag1 S1 2.4708(10) . ?
Ag1 S1 2.4829(10) 2_665 ?
Ag1 O1 2.401(3) . ?
Ag2 S1 2.5087(11) 15_556 ?
Ag2 S1 2.5439(10) 2_665 ?
Ag2 N1 2.275(4) . ?
S1 C1 1.888(4) . ?
O2 C5 1.240(6) . ?
O1 C5 1.245(6) . ?
F1 C6 1.314(7) . ?
F3 C6 1.320(7) . ?
C12 C9 1.429(6) . ?
C12 C13 1.199(7) . ?
C9 C8 1.381(7) . ?
C9 C10 1.400(7) . ?
C14 C15 1.393(6) . ?
C14 C15 1.400(6) 3_675 ?
C14 C13 1.431(6) . ?
N1 C7 1.331(7) . ?
N1 C11 1.348(7) . ?
C15 H15 0.9300 . ?
C2 H2A 0.9600 . ?
C2 H2B 0.9600 . ?
C2 H2C 0.9600 . ?
C2 C1 1.510(6) . ?
F2 C6 1.325(8) . ?
C8 H8 0.9300 . ?
C8 C7 1.396(7) . ?
C1 C3 1.531(7) . ?
C1 C4 1.524(6) . ?
C10 H10 0.9300 . ?
C10 C11 1.370(7) . ?
C3 H3A 0.9600 . ?
C3 H3B 0.9600 . ?
C3 H3C 0.9600 . ?
C4 H4A 0.9600 . ?
C4 H4B 0.9600 . ?
C4 H4C 0.9600 . ?
C7 H7 0.9300 . ?
C5 C6 1.549(7) . ?
C11 H11 0.9300 . ?

loop_
_geom_torsion_atom_site_label_1
_geom_torsion_atom_site_label_2
_geom_torsion_atom_site_label_3
_geom_torsion_atom_site_label_4
_geom_torsion
_geom_torsion_site_symmetry_1
_geom_torsion_site_symmetry_2
_geom_torsion_site_symmetry_3
_geom_torsion_site_symmetry_4
_geom_torsion_publ_flag
Ag1 S1 C1 C2 -162.4(3) . . . . ?
Ag1 S1 C1 C2 -81.5(3) 3_565 . . . ?
Ag1 S1 C1 C3 39.5(3) 3_565 . . . ?
Ag1 S1 C1 C3 -41.3(3) . . . . ?
Ag1 S1 C1 C4 159.4(3) 3_565 . . . ?
Ag1 S1 C1 C4 78.5(3) . . . . ?
Ag1 O1 C5 O2 -2.7(6) . . . . ?
Ag1 O1 C5 C6 175.2(4) . . . . ?
Ag2 S1 C1 C2 109.0(3) 14_456 . . . ?
Ag2 S1 C1 C2 2.0(4) 3_565 . . . ?
Ag2 S1 C1 C3 123.1(3) 3_565 . . . ?
Ag2 S1 C1 C3 -130.0(3) 14_456 . . . ?
Ag2 S1 C1 C4 -117.1(3) 3_565 . . . ?
Ag2 S1 C1 C4 -10.1(4) 14_456 . . . ?
Ag2 N1 C7 C8 177.7(4) . . . . ?
Ag2 N1 C11 C10 -177.3(4) . . . . ?
O2 C5 C6 F1 103.1(6) . . . . ?
O2 C5 C6 F3 -15.3(7) . . . . ?
O2 C5 C6 F2 -139.7(5) . . . . ?
O1 C5 C6 F1 -75.2(7) . . . . ?
O1 C5 C6 F3 166.5(5) . . . . ?
O1 C5 C6 F2 42.0(7) . . . . ?
C12 C9 C8 C7 -178.7(5) . . . . ?
C12 C9 C10 C11 179.1(5) . . . . ?
C9 C8 C7 N1 -1.3(9) . . . . ?
C9 C10 C11 N1 0.5(9) . . . . ?
C15 C14 C15 C14 -1.0(9) 3_675 . . 2_765 ?
C13 C14 C15 C14 179.4(3) . . . 2_765 ?
C8 C9 C10 C11 -0.8(8) . . . . ?
C10 C9 C8 C7 1.2(8) . . . . ?
C7 N1 C11 C10 -0.6(8) . . . . ?
C11 N1 C7 C8 0.9(8) . . . . ?

loop_
_smtbx_masks_void_nr
_smtbx_masks_void_average_x
_smtbx_masks_void_average_y
_smtbx_masks_void_average_z
_smtbx_masks_void_volume
_smtbx_masks_void_count_electrons
_smtbx_masks_void_content
1 -0.083 -0.981 -0.255 4621.6 705.2 '27 C2H5OH'
